data_4327368
loop_
_publ_author_name
'Hongwei Hou'
'Yongli Wei'
'Yinglin Song'
'Yaoting Fan'
'Yu Zhu'

_publ_section_title
;
 First Octameric Ellipsoid Lanthanide(III) Complexes: Crystal Structure
 and Nonlinear Optical Absorptive and Refractive Properties
;
_journal_name_full 'Inorganic Chemistry'
_journal_page_first 1323
_journal_page_last 1327
_journal_paper_doi 10.1021/ic035244+
_journal_volume 43
_journal_year 2004
_chemical_formula_sum 'C126 H138 La8 N54 O66 S12'
_chemical_formula_weight 4960.90
_chemical_name_systematic
; 
 ? 
;
_space_group_IT_number 148
_symmetry_cell_setting trigonal
_symmetry_space_group_name_Hall '-R 3'
_symmetry_space_group_name_H-M 'R -3 :H'
_atom_sites_solution_hydrogens geom
_atom_sites_solution_primary direct
_atom_sites_solution_secondary difmap
_audit_creation_method SHELXL-97
_cell_angle_alpha 90.00
_cell_angle_beta 90.00
_cell_angle_gamma 120.00
_cell_formula_units_Z 3
_cell_length_a 26.731(4)
_cell_length_b 26.731(4)
_cell_length_c 21.435(4)
_cell_measurement_reflns_used 256
_cell_measurement_temperature 291(2)
_cell_measurement_theta_max 25.1
_cell_measurement_theta_min 2
_cell_volume 13264(4)
_computing_cell_refinement raxis
_computing_data_collection raxis
_computing_data_reduction raxis
_computing_molecular_graphics texsan
_computing_publication_material texsan
_computing_structure_refinement 'SHELXL-97 (Sheldrick, 1997)'
_computing_structure_solution 'SHELXS-97 (Sheldrick, 1990)'
_diffrn_ambient_temperature 291(2)
_diffrn_measured_fraction_theta_full 0.874
_diffrn_measured_fraction_theta_max 0.874
_diffrn_measurement_device_type R-AXIS-IV
_diffrn_measurement_method 'Osillation  frames'
_diffrn_radiation_monochromator graphite
_diffrn_radiation_source 'fine-focus sealed tube'
_diffrn_radiation_type MoK\a
_diffrn_radiation_wavelength 0.71073
_diffrn_reflns_av_R_equivalents 0.0868
_diffrn_reflns_av_sigmaI/netI 0.0735
_diffrn_reflns_limit_h_max 29
_diffrn_reflns_limit_h_min -19
_diffrn_reflns_limit_k_max 31
_diffrn_reflns_limit_k_min -31
_diffrn_reflns_limit_l_max 25
_diffrn_reflns_limit_l_min -22
_diffrn_reflns_number 11555
_diffrn_reflns_theta_full 25.00
_diffrn_reflns_theta_max 25.00
_diffrn_reflns_theta_min 1.29
_exptl_absorpt_coefficient_mu 2.133
_exptl_absorpt_correction_T_max 0.7000
_exptl_absorpt_correction_T_min 0.5865
_exptl_crystal_colour 'poor  yellow'
_exptl_crystal_density_diffrn 1.863
_exptl_crystal_description Prismatic
_exptl_crystal_F_000 7344
_exptl_crystal_size_max 0.28
_exptl_crystal_size_mid 0.20
_exptl_crystal_size_min 0.18
_refine_diff_density_max 4.215
_refine_diff_density_min -2.058
_refine_diff_density_rms 0.185
_refine_ls_extinction_coef 0.00011(3)
_refine_ls_extinction_expression Fc^*^=kFc[1+0.001xFc^2^\l^3^/sin(2\q)]^-1/4^
_refine_ls_extinction_method SHELXL
_refine_ls_goodness_of_fit_ref 1.122
_refine_ls_hydrogen_treatment mixed
_refine_ls_matrix_type full
_refine_ls_number_parameters 376
_refine_ls_number_reflns 4548
_refine_ls_number_restraints 4
_refine_ls_restrained_S_all 1.123
_refine_ls_R_factor_all 0.0971
_refine_ls_R_factor_gt 0.0786
_refine_ls_shift/su_max 0.001
_refine_ls_shift/su_mean 0.000
_refine_ls_structure_factor_coef Fsqd
_refine_ls_weighting_details 'calc w=1/[\s^2^(Fo^2^)+(0.1194P)^2^+174.5269P] where P=(Fo^2^+2Fc^2^)/3'
_refine_ls_weighting_scheme calc
_refine_ls_wR_factor_gt 0.2055
_refine_ls_wR_factor_ref 0.2168
_reflns_number_gt 3944
_reflns_number_total 4548
_reflns_threshold_expression >2sigma(I)
_cod_data_source_file ic0352442Bsi20031028_024623_1.cif
_cod_data_source_block r-3(compound1)
_cod_original_sg_symbol_H-M 'R -3'
_cod_database_code 4327368

loop_
_symmetry_equiv_pos_as_xyz
'x, y, z'
'-y, x-y, z'
'-x+y, -x, z'
'x+2/3, y+1/3, z+1/3'
'-y+2/3, x-y+1/3, z+1/3'
'-x+y+2/3, -x+1/3, z+1/3'
'x+1/3, y+2/3, z+2/3'
'-y+1/3, x-y+2/3, z+2/3'
'-x+y+1/3, -x+2/3, z+2/3'
'-x, -y, -z'
'y, -x+y, -z'
'x-y, x, -z'
'-x+2/3, -y+1/3, -z+1/3'
'y+2/3, -x+y+1/3, -z+1/3'
'x-y+2/3, x+1/3, -z+1/3'
'-x+1/3, -y+2/3, -z+2/3'
'y+1/3, -x+y+2/3, -z+2/3'
'x-y+1/3, x+2/3, -z+2/3'

loop_
_atom_site_label
_atom_site_type_symbol
_atom_site_fract_x
_atom_site_fract_y
_atom_site_fract_z
_atom_site_U_iso_or_equiv
_atom_site_adp_type
_atom_site_occupancy
_atom_site_symmetry_multiplicity
_atom_site_calc_flag
_atom_site_refinement_flags
La1 La 0.67206(2) 0.10563(2) 0.39324(3) 0.0391(3) Uani 1 1 d .
La2 La 0.6667 0.3333 0.49373(7) 0.0661(4) Uani 1 3 d S
S1 S 0.6049(2) -0.09417(16) 0.42155(19) 0.0887(13) Uani 1 1 d .
S2 S 0.80392(18) 0.03169(19) 0.37931(19) 0.0793(11) Uani 1 1 d .
N1 N 0.6032(3) 0.0896(4) 0.4910(4) 0.043(2) Uani 1 1 d .
N2 N 0.5606(4) -0.0565(4) 0.5169(5) 0.055(2) Uani 1 1 d .
N3 N 0.5407(6) -0.1521(5) 0.5139(6) 0.088(4) Uani 1 1 d .
N4 N 0.5534(10) -0.1892(6) 0.4802(8) 0.133(8) Uani 1 1 d .
N5 N 0.6193(3) 0.0312(3) 0.3001(4) 0.0402(19) Uani 1 1 d .
N6 N 0.7195(4) -0.0180(4) 0.2846(4) 0.050(2) Uani 1 1 d .
N7 N 0.7991(6) -0.0323(6) 0.2868(6) 0.084(4) Uani 1 1 d .
N8 N 0.8478(7) -0.0200(7) 0.3190(8) 0.106(5) Uani 1 1 d .
N9 N 0.5301(12) -0.1954(11) 0.2481(12) 0.184(9) Uiso 1 1 d D
O1 O 0.6255(6) 0.2296(4) 0.4938(5) 0.106(4) Uani 1 1 d .
O2 O 0.6660(4) 0.1908(3) 0.4354(4) 0.062(2) Uani 1 1 d .
O3 O 0.6162(3) 0.0079(3) 0.4414(4) 0.0507(18) Uani 1 1 d .
O4 O 0.5779(3) 0.0941(3) 0.3522(3) 0.0500(18) Uani 1 1 d .
O5 O 0.5081(3) 0.0637(4) 0.2797(4) 0.064(2) Uani 1 1 d .
O6 O 0.7159(3) 0.0482(3) 0.3502(3) 0.0506(18) Uani 1 1 d .
O7 O 0.6956(4) 0.1760(4) 0.2974(4) 0.077(3) Uani 1 1 d .
O8 O 0.7284(3) 0.1198(4) 0.4972(4) 0.068(2) Uani 1 1 d .
O9 O 0.5803(9) 0.2828(7) 0.5743(9) 0.201(10) Uani 1 1 d .
O10 O 0.7155(6) 0.3031(5) 0.4023(7) 0.118(4) Uani 1 1 d .
O11 O 0.5192(15) -0.2320(15) 0.1600(16) 0.311(16) Uiso 1 1 d D
C1 C 0.6331(6) 0.1890(5) 0.4779(6) 0.065(3) Uani 1 1 d .
C2 C 0.5986(5) 0.1323(5) 0.5129(5) 0.053(3) Uani 1 1 d .
C3 C 0.5629(6) 0.1267(6) 0.5647(6) 0.062(3) Uani 1 1 d .
H3B H 0.5579 0.1571 0.5775 0.074 Uiso 1 1 calc R
C4 C 0.5367(6) 0.0752(7) 0.5945(6) 0.069(4) Uani 1 1 d .
H4B H 0.5149 0.0706 0.6301 0.083 Uiso 1 1 calc R
C5 C 0.5419(5) 0.0292(6) 0.5723(5) 0.057(3) Uani 1 1 d .
H5A H 0.5232 -0.0068 0.5916 0.068 Uiso 1 1 calc R
C6 C 0.5767(4) 0.0397(5) 0.5197(5) 0.050(3) Uani 1 1 d .
C7 C 0.5862(5) -0.0063(5) 0.4892(5) 0.050(3) Uani 1 1 d .
C8 C 0.5660(6) -0.0984(6) 0.4894(7) 0.076(4) Uani 1 1 d .
C9 C 0.5831(11) -0.1657(8) 0.4314(9) 0.123(8) Uani 1 1 d .
H9B H 0.5924 -0.1861 0.4030 0.148 Uiso 1 1 calc R
C10 C 0.5498(5) 0.0637(5) 0.3050(5) 0.047(3) Uani 1 1 d .
C11 C 0.5698(4) 0.0245(5) 0.2770(5) 0.041(2) Uani 1 1 d .
C12 C 0.5382(5) -0.0153(5) 0.2322(6) 0.058(3) Uani 1 1 d .
H12A H 0.5029 -0.0204 0.2184 0.070 Uiso 1 1 calc R
C13 C 0.5618(6) -0.0483(6) 0.2077(6) 0.069(4) Uani 1 1 d .
H13A H 0.5425 -0.0750 0.1761 0.083 Uiso 1 1 calc R
C14 C 0.6125(6) -0.0409(5) 0.2301(6) 0.061(3) Uani 1 1 d .
H14A H 0.6283 -0.0625 0.2145 0.073 Uiso 1 1 calc R
C15 C 0.6400(4) -0.0007(4) 0.2768(5) 0.043(2) Uani 1 1 d .
C16 C 0.6965(4) 0.0110(5) 0.3068(5) 0.047(2) Uani 1 1 d .
C17 C 0.7708(6) -0.0084(6) 0.3145(7) 0.075(4) Uani 1 1 d .
C18 C 0.8551(8) 0.0126(8) 0.3686(8) 0.094(5) Uani 1 1 d .
H18A H 0.8862 0.0243 0.3956 0.113 Uiso 1 1 calc R
C19 C 0.4900(17) -0.226(2) 0.2010(17) 0.31(3) Uiso 1 1 d D
H19A H 0.4506 -0.2392 0.2007 0.370 Uiso 1 1 calc R
C20 C 0.4994(13) -0.1843(13) 0.2968(13) 0.191(12) Uiso 1 1 d D
H20A H 0.5257 -0.1632 0.3301 0.287 Uiso 1 1 calc R
H20B H 0.4688 -0.2203 0.3126 0.287 Uiso 1 1 calc R
H20C H 0.4834 -0.1620 0.2802 0.287 Uiso 1 1 calc R
C21 C 0.5872(14) -0.1845(16) 0.2647(16) 0.243(17) Uiso 1 1 d D
H21A H 0.6003 -0.1606 0.3013 0.365 Uiso 1 1 calc R
H21B H 0.6133 -0.1651 0.2309 0.365 Uiso 1 1 calc R
H21C H 0.5857 -0.2205 0.2730 0.365 Uiso 1 1 calc R

loop_
_atom_site_aniso_label
_atom_site_aniso_U_11
_atom_site_aniso_U_22
_atom_site_aniso_U_33
_atom_site_aniso_U_23
_atom_site_aniso_U_13
_atom_site_aniso_U_12
La1 0.0345(4) 0.0353(4) 0.0440(4) -0.0005(2) 0.0015(2) 0.0148(3)
La2 0.0489(5) 0.0489(5) 0.1005(11) 0.000 0.000 0.0244(3)
S1 0.135(4) 0.058(2) 0.077(2) 0.0022(18) 0.013(2) 0.051(2)
S2 0.076(2) 0.089(3) 0.079(2) -0.005(2) -0.0103(19) 0.046(2)
N1 0.033(4) 0.047(5) 0.053(5) 0.001(4) -0.003(4) 0.022(4)
N2 0.054(6) 0.038(5) 0.063(6) 0.010(4) -0.002(5) 0.016(5)
N3 0.114(11) 0.039(6) 0.087(9) 0.007(6) -0.010(7) 0.021(7)
N4 0.22(2) 0.053(8) 0.097(11) -0.002(8) -0.058(12) 0.050(11)
N5 0.039(5) 0.035(4) 0.048(5) 0.004(4) 0.002(4) 0.019(4)
N6 0.050(5) 0.052(5) 0.058(6) 0.001(4) 0.000(4) 0.033(5)
N7 0.076(8) 0.088(9) 0.107(10) -0.018(7) -0.012(7) 0.056(7)
N8 0.103(12) 0.102(11) 0.129(13) 0.009(10) -0.008(10) 0.063(10)
O1 0.151(11) 0.055(6) 0.125(9) 0.008(6) 0.052(8) 0.061(7)
O2 0.074(6) 0.044(4) 0.068(5) -0.001(4) 0.018(4) 0.029(4)
O3 0.052(5) 0.034(4) 0.060(5) 0.003(3) 0.012(4) 0.016(4)
O4 0.039(4) 0.054(5) 0.062(5) -0.016(4) -0.012(3) 0.027(4)
O5 0.050(5) 0.082(6) 0.079(6) -0.016(5) -0.016(4) 0.048(5)
O6 0.044(4) 0.054(5) 0.056(5) -0.007(4) -0.001(3) 0.027(4)
O7 0.053(5) 0.072(6) 0.070(6) 0.021(5) -0.006(4) 0.004(5)
O8 0.050(5) 0.083(6) 0.058(5) 0.008(4) 0.001(4) 0.024(5)
O9 0.24(2) 0.114(12) 0.26(2) 0.066(13) 0.159(18) 0.099(14)
O10 0.112(10) 0.070(7) 0.162(12) 0.011(7) 0.039(8) 0.039(7)
C1 0.084(9) 0.051(7) 0.064(8) -0.004(6) 0.005(7) 0.037(7)
C2 0.054(7) 0.058(7) 0.054(7) -0.007(5) 0.001(5) 0.033(6)
C3 0.071(8) 0.074(9) 0.053(7) -0.006(6) 0.002(6) 0.046(7)
C4 0.057(8) 0.099(11) 0.056(7) -0.007(7) 0.006(6) 0.042(8)
C5 0.047(7) 0.074(8) 0.049(7) 0.012(6) 0.008(5) 0.031(6)
C6 0.034(5) 0.054(7) 0.058(7) 0.005(5) -0.001(5) 0.018(5)
C7 0.044(6) 0.053(7) 0.058(7) 0.002(5) -0.005(5) 0.029(5)
C8 0.071(9) 0.064(9) 0.067(9) 0.015(7) -0.010(7) 0.014(7)
C9 0.21(2) 0.083(13) 0.092(13) -0.006(11) -0.014(15) 0.082(15)
C10 0.038(6) 0.045(6) 0.058(7) 0.011(5) 0.012(5) 0.020(5)
C11 0.031(5) 0.047(6) 0.045(6) -0.004(4) -0.005(4) 0.020(5)
C12 0.043(6) 0.059(7) 0.071(8) -0.015(6) -0.012(5) 0.025(6)
C13 0.061(8) 0.066(8) 0.075(9) -0.039(7) -0.022(7) 0.027(7)
C14 0.064(8) 0.055(7) 0.071(8) -0.020(6) -0.013(6) 0.034(7)
C15 0.033(5) 0.041(6) 0.050(6) 0.001(5) 0.000(4) 0.014(5)
C16 0.039(6) 0.045(6) 0.061(7) 0.005(5) 0.007(5) 0.024(5)
C17 0.070(9) 0.067(9) 0.096(11) 0.006(7) 0.005(8) 0.039(8)
C18 0.090(12) 0.117(14) 0.097(12) -0.016(11) -0.021(9) 0.068(11)

loop_
_atom_type_symbol
_atom_type_description
_atom_type_scat_dispersion_real
_atom_type_scat_dispersion_imag
_atom_type_scat_source
C C 0.0033 0.0016 'International Tables Vol C Tables 4.2.6.8 and 6.1.1.4'
H H 0.0000 0.0000 'International Tables Vol C Tables 4.2.6.8 and 6.1.1.4'
N N 0.0061 0.0033 'International Tables Vol C Tables 4.2.6.8 and 6.1.1.4'
O O 0.0106 0.0060 'International Tables Vol C Tables 4.2.6.8 and 6.1.1.4'
S S 0.1246 0.1234 'International Tables Vol C Tables 4.2.6.8 and 6.1.1.4'
La La -0.2871 2.4523 'International Tables Vol C Tables 4.2.6.8 and 6.1.1.4'

loop_
_geom_angle_atom_site_label_1
_geom_angle_atom_site_label_2
_geom_angle_atom_site_label_3
_geom_angle
_geom_angle_site_symmetry_1
_geom_angle_site_symmetry_3
O5 La1 O3 131.5(3) 18_545 .
O5 La1 O6 74.5(3) 18_545 .
O3 La1 O6 74.5(2) . .
O5 La1 O2 84.9(3) 18_545 .
O3 La1 O2 121.3(3) . .
O6 La1 O2 159.4(3) . .
O5 La1 O4 139.6(3) 18_545 .
O3 La1 O4 88.7(3) . .
O6 La1 O4 122.2(2) . .
O2 La1 O4 74.2(3) . .
O5 La1 O8 65.2(3) 18_545 .
O3 La1 O8 78.4(3) . .
O6 La1 O8 89.5(3) . .
O2 La1 O8 81.8(3) . .
O4 La1 O8 141.3(2) . .
O5 La1 O7 69.6(3) 18_545 .
O3 La1 O7 150.8(3) . .
O6 La1 O7 97.5(3) . .
O2 La1 O7 74.7(3) . .
O4 La1 O7 71.6(3) . .
O8 La1 O7 130.3(3) . .
O5 La1 N5 119.6(3) 18_545 .
O3 La1 N5 73.3(2) . .
O6 La1 N5 60.4(2) . .
O2 La1 N5 133.7(3) . .
O4 La1 N5 61.8(2) . .
O8 La1 N5 143.0(3) . .
O7 La1 N5 78.3(3) . .
O5 La1 N1 126.5(3) 18_545 .
O3 La1 N1 60.3(3) . .
O6 La1 N1 132.8(3) . .
O2 La1 N1 61.0(3) . .
O4 La1 N1 72.0(2) . .
O8 La1 N1 69.9(2) . .
O7 La1 N1 128.5(3) . .
N5 La1 N1 113.6(2) . .
O1 La2 O1 120.000(3) . 2_655
O1 La2 O1 120.000(5) . 3_665
O1 La2 O1 120.000(3) 2_655 3_665
O1 La2 O9 66.9(5) . 2_655
O1 La2 O9 68.5(4) 2_655 2_655
O1 La2 O9 139.3(6) 3_665 2_655
O1 La2 O9 68.5(4) . .
O1 La2 O9 139.3(6) 2_655 .
O1 La2 O9 66.9(5) 3_665 .
O9 La2 O9 82.1(8) 2_655 .
O1 La2 O9 139.3(6) . 3_665
O1 La2 O9 66.9(5) 2_655 3_665
O1 La2 O9 68.5(4) 3_665 3_665
O9 La2 O9 82.1(8) 2_655 3_665
O9 La2 O9 82.1(8) . 3_665
O1 La2 O10 70.6(3) . .
O1 La2 O10 69.4(4) 2_655 .
O1 La2 O10 133.3(4) 3_665 .
O9 La2 O10 87.4(6) 2_655 .
O9 La2 O10 138.7(4) . .
O9 La2 O10 135.8(5) 3_665 .
O1 La2 O10 69.4(4) . 3_665
O1 La2 O10 133.3(4) 2_655 3_665
O1 La2 O10 70.6(3) 3_665 3_665
O9 La2 O10 135.8(5) 2_655 3_665
O9 La2 O10 87.4(6) . 3_665
O9 La2 O10 138.7(4) 3_665 3_665
O10 La2 O10 72.9(5) . 3_665
O1 La2 O10 133.3(4) . 2_655
O1 La2 O10 70.6(3) 2_655 2_655
O1 La2 O10 69.4(4) 3_665 2_655
O9 La2 O10 138.7(4) 2_655 2_655
O9 La2 O10 135.8(5) . 2_655
O9 La2 O10 87.4(6) 3_665 2_655
O10 La2 O10 72.9(5) . 2_655
O10 La2 O10 72.9(5) 3_665 2_655
C9 S1 C8 88.0(9) . .
C18 S2 C17 86.8(8) . .
C2 N1 C6 119.1(10) . .
C2 N1 La1 120.2(8) . .
C6 N1 La1 120.6(7) . .
C7 N2 C8 116.2(11) . .
C8 N3 N4 112.4(14) . .
C9 N4 N3 112.9(14) . .
C15 N5 C11 118.5(9) . .
C15 N5 La1 121.8(6) . .
C11 N5 La1 119.7(6) . .
C16 N6 C17 115.6(10) . .
C17 N7 N8 111.0(14) . .
C18 N8 N7 111.9(14) . .
C19 N9 C21 136(3) . .
C19 N9 C20 107(3) . .
C21 N9 C20 115(3) . .
C1 O1 La2 144.9(10) . .
C1 O2 La1 125.9(8) . .
C7 O3 La1 128.4(7) . .
C10 O4 La1 125.7(7) . .
C10 O5 La1 150.2(8) . 17
C16 O6 La1 127.9(6) . .
O1 C1 O2 125.7(13) . .
O1 C1 C2 116.7(12) . .
O2 C1 C2 117.5(10) . .
N1 C2 C3 123.0(12) . .
N1 C2 C1 114.9(10) . .
C3 C2 C1 122.1(11) . .
C4 C3 C2 117.1(12) . .
C3 C4 C5 120.6(12) . .
C4 C5 C6 116.7(12) . .
N1 C6 C5 123.3(11) . .
N1 C6 C7 113.5(10) . .
C5 C6 C7 123.1(11) . .
O3 C7 N2 128.2(11) . .
O3 C7 C6 116.8(10) . .
N2 C7 C6 115.0(10) . .
N2 C8 N3 120.9(14) . .
N2 C8 S1 128.2(10) . .
N3 C8 S1 110.9(13) . .
N4 C9 S1 115.6(16) . .
O5 C10 O4 126.0(10) . .
O5 C10 C11 117.0(10) . .
O4 C10 C11 117.0(9) . .
N5 C11 C12 123.4(10) . .
N5 C11 C10 115.3(9) . .
C12 C11 C10 121.3(9) . .
C11 C12 C13 116.7(10) . .
C14 C13 C12 120.2(11) . .
C13 C14 C15 118.2(11) . .
N5 C15 C14 123.0(10) . .
N5 C15 C16 113.6(9) . .
C14 C15 C16 123.4(10) . .
O6 C16 N6 127.6(10) . .
O6 C16 C15 116.3(9) . .
N6 C16 C15 116.2(10) . .
N7 C17 N6 116.0(13) . .
N7 C17 S2 114.7(11) . .
N6 C17 S2 129.2(10) . .
N8 C18 S2 115.5(13) . .
O11 C19 N9 104(3) . .

loop_
_geom_bond_atom_site_label_1
_geom_bond_atom_site_label_2
_geom_bond_distance
_geom_bond_site_symmetry_2
La1 O5 2.488(7) 18_545
La1 O3 2.495(7) .
La1 O6 2.525(7) .
La1 O2 2.530(8) .
La1 O4 2.537(7) .
La1 O8 2.609(8) .
La1 O7 2.639(9) .
La1 N5 2.669(8) .
La1 N1 2.679(9) .
La2 O1 2.418(9) .
La2 O1 2.418(9) 2_655
La2 O1 2.418(9) 3_665
La2 O9 2.649(14) 2_655
La2 O9 2.649(15) .
La2 O9 2.649(15) 3_665
La2 O10 2.693(13) .
La2 O10 2.693(13) 3_665
La2 O10 2.693(13) 2_655
S1 C9 1.710(18) .
S1 C8 1.759(16) .
S2 C18 1.698(17) .
S2 C17 1.707(16) .
N1 C2 1.296(14) .
N1 C6 1.308(14) .
N2 C7 1.304(14) .
N2 C8 1.337(18) .
N3 C8 1.349(17) .
N3 N4 1.40(2) .
N4 C9 1.27(3) .
N5 C15 1.324(13) .
N5 C11 1.338(12) .
N6 C16 1.294(13) .
N6 C17 1.417(17) .
N7 C17 1.347(17) .
N7 N8 1.361(18) .
N8 C18 1.33(2) .
N9 C19 1.400(19) .
N9 C21 1.447(18) .
N9 C20 1.448(18) .
O1 C1 1.248(15) .
O2 C1 1.249(15) .
O3 C7 1.237(13) .
O4 C10 1.279(13) .
O5 C10 1.240(13) .
O5 La1 2.488(7) 17
O6 C16 1.269(13) .
O11 C19 1.24(2) .
C1 C2 1.522(17) .
C2 C3 1.420(16) .
C3 C4 1.352(19) .
C4 C5 1.388(19) .
C5 C6 1.399(15) .
C6 C7 1.522(16) .
C10 C11 1.519(14) .
C11 C12 1.367(15) .
C12 C13 1.418(17) .
C13 C14 1.357(17) .
C14 C15 1.381(15) .
C15 C16 1.524(14) .

loop_
_geom_torsion_atom_site_label_1
_geom_torsion_atom_site_label_2
_geom_torsion_atom_site_label_3
_geom_torsion_atom_site_label_4
_geom_torsion
_geom_torsion_site_symmetry_1
O5 La1 N1 C2 58.6(9) 18_545
O3 La1 N1 C2 -179.5(9) .
O6 La1 N1 C2 162.0(8) .
O2 La1 N1 C2 1.1(8) .
O4 La1 N1 C2 -80.4(8) .
O8 La1 N1 C2 92.7(8) .
O7 La1 N1 C2 -33.4(9) .
N5 La1 N1 C2 -127.2(8) .
O5 La1 N1 C6 -116.9(8) 18_545
O3 La1 N1 C6 4.9(7) .
O6 La1 N1 C6 -13.5(9) .
O2 La1 N1 C6 -174.5(8) .
O4 La1 N1 C6 104.0(8) .
O8 La1 N1 C6 -82.9(8) .
O7 La1 N1 C6 151.0(7) .
N5 La1 N1 C6 57.3(8) .
C8 N3 N4 C9 -4(2) .
O5 La1 N5 C15 48.8(8) 18_545
O3 La1 N5 C15 -80.0(7) .
O6 La1 N5 C15 1.3(7) .
O2 La1 N5 C15 162.4(7) .
O4 La1 N5 C15 -177.7(8) .
O8 La1 N5 C15 -38.4(9) .
O7 La1 N5 C15 107.0(8) .
N1 La1 N5 C15 -125.9(7) .
O5 La1 N5 C11 -132.9(7) 18_545
O3 La1 N5 C11 98.4(8) .
O6 La1 N5 C11 179.7(8) .
O2 La1 N5 C11 -19.3(9) .
O4 La1 N5 C11 0.6(7) .
O8 La1 N5 C11 140.0(7) .
O7 La1 N5 C11 -74.6(7) .
N1 La1 N5 C11 52.5(8) .
C17 N7 N8 C18 -1(2) .
O1 La2 O1 C1 -29(2) 2_655
O1 La2 O1 C1 151.6(16) 3_665
O9 La2 O1 C1 -74(2) 2_655
O9 La2 O1 C1 -164(2) .
O9 La2 O1 C1 -117.1(18) 3_665
O10 La2 O1 C1 22.1(19) .
O10 La2 O1 C1 100(2) 3_665
O10 La2 O1 C1 62(2) 2_655
O5 La1 O2 C1 -142.0(11) 18_545
O3 La1 O2 C1 -5.5(12) .
O6 La1 O2 C1 -142.1(10) .
O4 La1 O2 C1 73.0(11) .
O8 La1 O2 C1 -76.4(11) .
O7 La1 O2 C1 147.8(11) .
N5 La1 O2 C1 91.2(11) .
N1 La1 O2 C1 -4.9(10) .
O5 La1 O3 C7 108.0(9) 18_545
O6 La1 O3 C7 159.8(9) .
O2 La1 O3 C7 -5.6(10) .
O4 La1 O3 C7 -76.2(9) .
O8 La1 O3 C7 67.1(9) .
O7 La1 O3 C7 -122.8(10) .
N5 La1 O3 C7 -137.0(9) .
N1 La1 O3 C7 -6.2(8) .
O5 La1 O4 C10 97.9(9) 18_545
O3 La1 O4 C10 -77.4(8) .
O6 La1 O4 C10 -6.7(9) .
O2 La1 O4 C10 159.5(9) .
O8 La1 O4 C10 -146.8(8) .
O7 La1 O4 C10 80.7(8) .
N5 La1 O4 C10 -5.7(8) .
N1 La1 O4 C10 -136.4(9) .
O5 La1 O6 C16 -139.0(9) 18_545
O3 La1 O6 C16 78.7(9) .
O2 La1 O6 C16 -138.8(9) .
O4 La1 O6 C16 0.4(10) .
O8 La1 O6 C16 156.7(9) .
O7 La1 O6 C16 -72.6(9) .
N5 La1 O6 C16 -0.7(8) .
N1 La1 O6 C16 95.2(9) .
La2 O1 C1 O2 -23(3) .
La2 O1 C1 C2 158.1(13) .
La1 O2 C1 O1 -171.4(12) .
La1 O2 C1 C2 7.7(17) .
C6 N1 C2 C3 -4.2(17) .
La1 N1 C2 C3 -179.8(9) .
C6 N1 C2 C1 177.4(10) .
La1 N1 C2 C1 1.7(13) .
O1 C1 C2 N1 173.3(13) .
O2 C1 C2 N1 -5.9(17) .
O1 C1 C2 C3 -5.1(19) .
O2 C1 C2 C3 175.7(12) .
N1 C2 C3 C4 5.3(19) .
C1 C2 C3 C4 -176.4(12) .
C2 C3 C4 C5 -3.9(19) .
C3 C4 C5 C6 1.9(18) .
C2 N1 C6 C5 2.0(16) .
La1 N1 C6 C5 177.6(8) .
C2 N1 C6 C7 -179.6(10) .
La1 N1 C6 C7 -4.0(12) .
C4 C5 C6 N1 -0.8(17) .
C4 C5 C6 C7 -179.1(10) .
La1 O3 C7 N2 -174.3(8) .
La1 O3 C7 C6 6.7(14) .
C8 N2 C7 O3 -2.0(18) .
C8 N2 C7 C6 177.0(10) .
N1 C6 C7 O3 -1.2(14) .
C5 C6 C7 O3 177.3(10) .
N1 C6 C7 N2 179.7(9) .
C5 C6 C7 N2 -1.8(16) .
C7 N2 C8 N3 -179.3(12) .
C7 N2 C8 S1 1.7(18) .
N4 N3 C8 N2 -177.4(13) .
N4 N3 C8 S1 1.7(17) .
C9 S1 C8 N2 179.6(15) .
C9 S1 C8 N3 0.5(13) .
N3 N4 C9 S1 5(3) .
C8 S1 C9 N4 -3.0(19) .
La1 O5 C10 O4 1(2) 17
La1 O5 C10 C11 -178.9(11) 17
La1 O4 C10 O5 -170.0(9) .
La1 O4 C10 C11 9.5(13) .
C15 N5 C11 C12 2.7(16) .
La1 N5 C11 C12 -175.7(9) .
C15 N5 C11 C10 -178.4(9) .
La1 N5 C11 C10 3.2(12) .
O5 C10 C11 N5 171.6(10) .
O4 C10 C11 N5 -7.9(14) .
O5 C10 C11 C12 -9.5(16) .
O4 C10 C11 C12 170.9(11) .
N5 C11 C12 C13 -3.4(18) .
C10 C11 C12 C13 177.9(11) .
C11 C12 C13 C14 2(2) .
C12 C13 C14 C15 0(2) .
C11 N5 C15 C14 -0.7(16) .
La1 N5 C15 C14 177.6(9) .
C11 N5 C15 C16 179.8(9) .
La1 N5 C15 C16 -1.8(11) .
C13 C14 C15 N5 -0.4(19) .
C13 C14 C15 C16 178.9(12) .
La1 O6 C16 N6 179.5(8) .
La1 O6 C16 C15 0.0(13) .
C17 N6 C16 O6 2.9(17) .
C17 N6 C16 C15 -177.7(10) .
N5 C15 C16 O6 1.2(14) .
C14 C15 C16 O6 -178.3(11) .
N5 C15 C16 N6 -178.3(9) .
C14 C15 C16 N6 2.2(16) .
N8 N7 C17 N6 179.5(12) .
N8 N7 C17 S2 1.8(18) .
C16 N6 C17 N7 -171.6(12) .
C16 N6 C17 S2 5.6(18) .
C18 S2 C17 N7 -1.9(13) .
C18 S2 C17 N6 -179.2(15) .
N7 N8 C18 S2 -1(2) .
C17 S2 C18 N8 1.6(15) .
C21 N9 C19 O11 -19(8) .
C20 N9 C19 O11 177(4) .
